data_7704224
loop_
_publ_author_name
'Gianino, Jacqueline'
'Brown, Seth N.'

_publ_section_title
;
 Highly covalent metal-ligand \p bonding in chelated bis- and
 tris(iminoxolene) complexes of osmium and ruthenium.
;
_journal_issue 21
_journal_name_full 'Dalton transactions (Cambridge, England : 2003)'
_journal_page_first 7015
_journal_page_last 7027
_journal_paper_doi 10.1039/d0dt01287d
_journal_volume 49
_journal_year 2020
_chemical_formula_moiety 'C63 H78 N4 O3 Os'
_chemical_formula_sum 'C63 H78 N4 O3 Os'
_chemical_formula_weight 1129.49
_chemical_name_common (MeClamp)Os
_chemical_name_systematic
;
 [Tris(2-(3',5'-di-tert-butyl-2'-oxyphenyl)amido-4-
methylphenyl)amine]osmium(VI)
;
_space_group_crystal_system monoclinic
_space_group_IT_number 14
_space_group_name_Hall '-P 2yn'
_space_group_name_H-M_alt 'P 1 21/n 1'
_atom_sites_solution_hydrogens difmap
_atom_sites_solution_primary direct
_atom_sites_solution_secondary difmap
_audit_creation_method SHELXL-2013
_audit_update_record
;
2020-04-02 deposited with the CCDC.	2020-04-29 downloaded from the CCDC.
;
_cell_angle_alpha 90
_cell_angle_beta 92.9257(13)
_cell_angle_gamma 90
_cell_formula_units_Z 4
_cell_length_a 12.2048(11)
_cell_length_b 28.050(3)
_cell_length_c 17.3586(16)
_cell_measurement_reflns_used 9767
_cell_measurement_temperature 120(2)
_cell_measurement_theta_max 56.522
_cell_measurement_theta_min 4.919
_cell_volume 5934.9(10)
_computing_cell_refinement 'Bruker SAINT'
_computing_data_collection 'Bruker APEX2'
_computing_data_reduction 'Bruker SAINT'
_computing_molecular_graphics 'Bruker SHELXTL'
_computing_publication_material 'Bruker SHELXTL'
_computing_structure_refinement 'SHELXL-2013 (Sheldrick, 2013)'
_computing_structure_solution 'SHELXS-97 (Sheldrick 2008)'
_diffrn_ambient_temperature 120(2)
_diffrn_detector_area_resol_mean 8.33
_diffrn_measured_fraction_theta_full 1.000
_diffrn_measured_fraction_theta_max 1.000
_diffrn_measurement_device_type 'Bruker APEX-II CCD'
_diffrn_measurement_method '\f and \w scans'
_diffrn_radiation_type MoK\a
_diffrn_radiation_wavelength 0.71073
_diffrn_reflns_av_R_equivalents 0.0932
_diffrn_reflns_av_unetI/netI 0.0429
_diffrn_reflns_Laue_measured_fraction_full 1.000
_diffrn_reflns_Laue_measured_fraction_max 1.000
_diffrn_reflns_limit_h_max 16
_diffrn_reflns_limit_h_min -16
_diffrn_reflns_limit_k_max 37
_diffrn_reflns_limit_k_min -37
_diffrn_reflns_limit_l_max 23
_diffrn_reflns_limit_l_min -23
_diffrn_reflns_number 159593
_diffrn_reflns_point_group_measured_fraction_full 1.000
_diffrn_reflns_point_group_measured_fraction_max 1.000
_diffrn_reflns_theta_full 25.242
_diffrn_reflns_theta_max 28.308
_diffrn_reflns_theta_min 1.381
_diffrn_source 'fine-focus sealed tube'
_exptl_absorpt_coefficient_mu 2.189
_exptl_absorpt_correction_T_max 0.8621
_exptl_absorpt_correction_T_min 0.7157
_exptl_absorpt_correction_type numerical
_exptl_absorpt_process_details
;
Blessing, R. H. (1995) Acta Cryst. A51, 33-38.

Sheldrick, G.M. (2008) SADABS v2008/1. Bruker AXS Inc.
Madison, WI USA.
;
_exptl_crystal_colour 'dark purple'
_exptl_crystal_density_diffrn 1.264
_exptl_crystal_density_method 'not measured'
_exptl_crystal_description block
_exptl_crystal_F_000 2336
_exptl_crystal_recrystallization_method
;
 Crystals were grown by diffusion of acetonitrile into
a dichloromethane solution of the complex.
;
_exptl_crystal_size_max 0.327
_exptl_crystal_size_mid 0.179
_exptl_crystal_size_min 0.108
_exptl_transmission_factor_max 0.8621
_exptl_transmission_factor_min 0.7157
_refine_diff_density_max 1.685
_refine_diff_density_min -1.078
_refine_diff_density_rms 0.091
_refine_ls_extinction_method none
_refine_ls_goodness_of_fit_ref 1.002
_refine_ls_hydrogen_treatment mixed
_refine_ls_matrix_type full
_refine_ls_number_parameters 951
_refine_ls_number_reflns 14762
_refine_ls_number_restraints 0
_refine_ls_restrained_S_all 1.002
_refine_ls_R_factor_all 0.0472
_refine_ls_R_factor_gt 0.0297
_refine_ls_shift/su_max 0.002
_refine_ls_shift/su_mean 0.000
_refine_ls_structure_factor_coef Fsqd
_refine_ls_weighting_details 'w=1/[\s^2^(Fo^2^)+(0.0289P)^2^] where P=(Fo^2^+2Fc^2^)/3'
_refine_ls_weighting_scheme calc
_refine_ls_wR_factor_gt 0.0536
_refine_ls_wR_factor_ref 0.0573
_reflns_Friedel_coverage 0.000
_reflns_number_gt 11650
_reflns_number_total 14762
_reflns_threshold_expression 'I > 2\s(I)'
_cod_data_source_file d0dt01287d2.cif
_cod_data_source_block meclampos
_cod_depositor_comments 'Adding full bibliography for 7704222--7704225.cif.'
_cod_original_cell_volume 5934.9(9)
_cod_original_sg_symbol_H-M 'P 21/n'
_cod_database_code 7704224
_shelx_space_group_comment
;
The symmetry employed for this shelxl refinement is uniquely defined
by the following loop, which should always be used as a source of
symmetry information in preference to the above space-group names.
They are only intended as comments.
;
_shelx_estimated_absorpt_t_min 0.7157
_shelx_estimated_absorpt_t_max 0.8621
_shelxl_version_number 2013-4

loop_
_space_group_symop_operation_xyz
'x, y, z'
'-x+1/2, y+1/2, -z+1/2'
'-x, -y, -z'
'x-1/2, -y-1/2, z-1/2'

loop_
_atom_site_label
_atom_site_type_symbol
_atom_site_fract_x
_atom_site_fract_y
_atom_site_fract_z
_atom_site_U_iso_or_equiv
_atom_site_adp_type
_atom_site_occupancy
_atom_site_site_symmetry_order
_atom_site_calc_flag
_atom_site_refinement_flags_posn
_atom_site_refinement_flags_adp
_atom_site_refinement_flags_occupancy
_atom_site_disorder_assembly
_atom_site_disorder_group
Os Os 0.33884(2) 0.19711(2) 0.33762(2) 0.01446(3) Uani 1 1 d . . . . .
O1 O 0.36985(12) 0.18762(5) 0.22838(8) 0.0171(3) Uani 1 1 d . . . . .
O2 O 0.26695(12) 0.25912(6) 0.30725(9) 0.0178(3) Uani 1 1 d . . . . .
O3 O 0.20303(13) 0.15653(6) 0.32331(8) 0.0177(3) Uani 1 1 d . . . . .
N1 N 0.43098(15) 0.13796(7) 0.34447(10) 0.0164(4) Uani 1 1 d . . . . .
N2 N 0.45840(15) 0.24218(7) 0.36409(10) 0.0150(4) Uani 1 1 d . . . . .
N3 N 0.28570(14) 0.19464(7) 0.44341(10) 0.0140(4) Uani 1 1 d . . . . .
N10 N 0.50663(15) 0.17883(7) 0.48913(10) 0.0153(4) Uani 1 1 d . . . . .
C11 C 0.42291(18) 0.14812(8) 0.21125(12) 0.0158(5) Uani 1 1 d . . . . .
C12 C 0.46045(18) 0.11961(8) 0.27464(12) 0.0164(5) Uani 1 1 d . . . . .
C13 C 0.52376(19) 0.07884(9) 0.26241(13) 0.0187(5) Uani 1 1 d . . . . .
C14 C 0.54525(19) 0.06546(8) 0.18840(13) 0.0186(5) Uani 1 1 d . . . . .
C15 C 0.50312(19) 0.09387(9) 0.12591(13) 0.0210(5) Uani 1 1 d . . . . .
C16 C 0.44206(18) 0.13489(9) 0.13486(12) 0.0185(5) Uani 1 1 d . . . . .
C17 C 0.3965(2) 0.16564(10) 0.06728(13) 0.0253(6) Uani 1 1 d . . . . .
C18 C 0.6150(2) 0.02169(9) 0.17083(13) 0.0236(5) Uani 1 1 d . . . . .
C21 C 0.32542(18) 0.29780(8) 0.32556(11) 0.0148(4) Uani 1 1 d . . . . .
C22 C 0.43130(19) 0.28991(8) 0.36055(12) 0.0171(5) Uani 1 1 d . . . . .
C23 C 0.4945(2) 0.32779(9) 0.38989(13) 0.0184(5) Uani 1 1 d . . . . .
C24 C 0.4569(2) 0.37412(9) 0.38110(13) 0.0209(5) Uani 1 1 d . . . . .
C25 C 0.3555(2) 0.38173(10) 0.33983(14) 0.0236(5) Uani 1 1 d . . . . .
H25 H 0.330(2) 0.4105(11) 0.3337(14) 0.028 Uiso 1 1 d . U . . .
C26 C 0.28816(18) 0.34492(9) 0.31077(13) 0.0177(5) Uani 1 1 d . . . . .
C27 C 0.1797(2) 0.35419(9) 0.26457(15) 0.0247(5) Uani 1 1 d . . . . .
C28 C 0.5223(2) 0.41497(9) 0.41944(14) 0.0265(6) Uani 1 1 d . . . . .
C31 C 0.15382(18) 0.14457(8) 0.38684(12) 0.0167(5) Uani 1 1 d . . . . .
C32 C 0.19682(18) 0.16594(8) 0.45570(12) 0.0160(5) Uani 1 1 d . . . . .
C33 C 0.15481(19) 0.15559(9) 0.52698(13) 0.0196(5) Uani 1 1 d . . . . .
C34 C 0.06904(19) 0.12415(9) 0.53122(13) 0.0211(5) Uani 1 1 d . . . . .
C35 C 0.0278(2) 0.10259(9) 0.46201(14) 0.0225(5) Uani 1 1 d . . . . .
C36 C 0.06729(19) 0.11124(8) 0.38989(13) 0.0191(5) Uani 1 1 d . . . . .
C37 C 0.0267(2) 0.08409(9) 0.31713(14) 0.0240(5) Uani 1 1 d . . . . .
C38 C 0.0267(2) 0.11187(10) 0.61061(14) 0.0266(6) Uani 1 1 d . . . . .
C111 C 0.46320(18) 0.13216(8) 0.48450(13) 0.0166(5) Uani 1 1 d . . . . .
C112 C 0.43549(18) 0.11000(8) 0.41327(12) 0.0163(5) Uani 1 1 d . . . . .
C113 C 0.39470(19) 0.06366(9) 0.41260(13) 0.0183(5) Uani 1 1 d . . . . .
C114 C 0.37505(19) 0.03914(9) 0.47992(14) 0.0209(5) Uani 1 1 d . . . . .
C115 C 0.3989(2) 0.06211(9) 0.54978(14) 0.0233(5) Uani 1 1 d . . . . .
C116 C 0.44317(19) 0.10758(9) 0.55207(13) 0.0213(5) Uani 1 1 d . . . . .
C117 C 0.3254(3) -0.01005(11) 0.4777(2) 0.0305(6) Uani 1 1 d . . . . .
C171 C 0.2707(2) 0.16785(12) 0.06957(17) 0.0331(7) Uani 1 1 d . . . . .
C172 C 0.4249(3) 0.14429(15) -0.00994(16) 0.0455(9) Uani 1 1 d . . . . .
C173 C 0.4439(3) 0.21617(12) 0.07325(18) 0.0363(7) Uani 1 1 d . . . . .
C181 C 0.7210(3) 0.03824(12) 0.1357(2) 0.0379(7) Uani 1 1 d . . . . .
C182 C 0.6451(3) -0.00754(11) 0.24334(17) 0.0308(6) Uani 1 1 d . . . . .
C183 C 0.5513(3) -0.01124(11) 0.11417(18) 0.0367(7) Uani 1 1 d . . . . .
C211 C 0.59042(18) 0.19343(8) 0.44026(12) 0.0169(5) Uani 1 1 d . . . . .
C212 C 0.56904(18) 0.22819(8) 0.38318(12) 0.0155(5) Uani 1 1 d . . . . .
C213 C 0.6543(2) 0.24570(9) 0.34110(14) 0.0205(5) Uani 1 1 d . . . . .
C214 C 0.76038(19) 0.22844(9) 0.35294(14) 0.0230(5) Uani 1 1 d . . . . .
C215 C 0.7798(2) 0.19253(10) 0.40695(15) 0.0257(6) Uani 1 1 d . . . . .
C216 C 0.6961(2) 0.17539(9) 0.45036(14) 0.0219(5) Uani 1 1 d . . . . .
C217 C 0.8523(3) 0.24876(14) 0.3077(2) 0.0346(7) Uani 1 1 d . . . . .
C271 C 0.0844(3) 0.33325(14) 0.3066(2) 0.0463(9) Uani 1 1 d . . . . .
C272 C 0.1584(3) 0.40746(11) 0.2521(2) 0.0343(7) Uani 1 1 d . . . . .
C273 C 0.1858(3) 0.33078(12) 0.18478(17) 0.0352(7) Uani 1 1 d . . . . .
C281 C 0.5091(3) 0.41168(13) 0.50713(17) 0.0400(7) Uani 1 1 d . . . . .
C282 C 0.6445(2) 0.41032(11) 0.40386(18) 0.0311(6) Uani 1 1 d . . . . .
C283 C 0.4842(3) 0.46349(11) 0.3902(2) 0.0434(8) Uani 1 1 d . . . . .
C311 C 0.44664(18) 0.21598(8) 0.52408(12) 0.0154(5) Uani 1 1 d . . . . .
C312 C 0.33484(18) 0.22207(8) 0.50513(12) 0.0155(5) Uani 1 1 d . . . . .
C313 C 0.2761(2) 0.25812(9) 0.53843(14) 0.0208(5) Uani 1 1 d . . . . .
C314 C 0.3267(2) 0.28990(9) 0.59027(14) 0.0237(5) Uani 1 1 d . . . . .
C315 C 0.4388(2) 0.28450(9) 0.60677(14) 0.0236(5) Uani 1 1 d . . . . .
C316 C 0.4979(2) 0.24796(9) 0.57505(13) 0.0199(5) Uani 1 1 d . . . . .
C317 C 0.2621(3) 0.32946(13) 0.6247(2) 0.0418(8) Uani 1 1 d . . . . .
C371 C 0.1207(3) 0.05372(11) 0.28898(18) 0.0324(7) Uani 1 1 d . . . . .
C372 C -0.0695(3) 0.05119(12) 0.33237(18) 0.0350(7) Uani 1 1 d . . . . .
C373 C -0.0108(3) 0.11923(11) 0.25358(17) 0.0313(7) Uani 1 1 d . . . . .
C381 C -0.0742(2) 0.07944(12) 0.60508(18) 0.0342(7) Uani 1 1 d . . . . .
C382 C 0.1182(3) 0.08512(14) 0.65730(18) 0.0416(8) Uani 1 1 d . . . . .
C383 C -0.0014(3) 0.15734(13) 0.6532(2) 0.0450(8) Uani 1 1 d . . . . .
H27H H 0.1968(18) 0.2942(8) 0.1877(12) 0.007(5) Uiso 1 1 d . . . . .
H113 H 0.3761(18) 0.0501(8) 0.3674(13) 0.010(6) Uiso 1 1 d . . . . .
H213 H 0.6385(18) 0.2688(9) 0.3044(13) 0.014(6) Uiso 1 1 d . . . . .
H315 H 0.476(2) 0.3049(9) 0.6398(14) 0.021(7) Uiso 1 1 d . . . . .
H38C H -0.059(2) 0.0467(11) 0.5785(16) 0.035(8) Uiso 1 1 d . . . . .
H23 H 0.558(2) 0.3201(9) 0.4163(14) 0.018(6) Uiso 1 1 d . . . . .
H18C H 0.766(2) 0.0099(11) 0.1230(17) 0.046(9) Uiso 1 1 d . . . . .
H116 H 0.458(2) 0.1227(9) 0.5991(14) 0.022(7) Uiso 1 1 d . . . . .
H28C H 0.532(2) 0.3811(11) 0.5272(15) 0.031(8) Uiso 1 1 d . . . . .
H316 H 0.575(2) 0.2454(8) 0.5855(13) 0.018(6) Uiso 1 1 d . . . . .
H33 H 0.186(2) 0.1696(9) 0.5715(14) 0.019(6) Uiso 1 1 d . . . . .
H38B H -0.136(2) 0.0956(11) 0.5718(16) 0.042(8) Uiso 1 1 d . . . . .
H313 H 0.203(2) 0.2621(9) 0.5249(14) 0.021(7) Uiso 1 1 d . . . . .
H28I H 0.491(3) 0.4673(11) 0.3360(19) 0.050(10) Uiso 1 1 d . . . . .
H27F H 0.092(3) 0.4120(11) 0.2250(17) 0.042(8) Uiso 1 1 d . . . . .
H37C H 0.096(2) 0.0361(10) 0.2407(16) 0.035(8) Uiso 1 1 d . . . . .
H28F H 0.676(2) 0.3804(10) 0.4208(15) 0.029(7) Uiso 1 1 d . . . . .
H28B H 0.430(3) 0.4188(11) 0.5202(17) 0.046(9) Uiso 1 1 d . . . . .
H18B H 0.701(2) 0.0528(10) 0.0873(17) 0.034(8) Uiso 1 1 d . . . . .
H37I H 0.044(2) 0.1418(10) 0.2432(15) 0.033(8) Uiso 1 1 d . . . . .
H15 H 0.5192(19) 0.0838(8) 0.0764(13) 0.015(6) Uiso 1 1 d . . . . .
H37B H 0.183(3) 0.0729(11) 0.2743(16) 0.045(9) Uiso 1 1 d . . . . .
H115 H 0.386(2) 0.0477(9) 0.5937(14) 0.024(7) Uiso 1 1 d . . . . .
H27E H 0.149(2) 0.4244(11) 0.3022(17) 0.043(9) Uiso 1 1 d . . . . .
H28H H 0.529(2) 0.4887(11) 0.4130(16) 0.038(8) Uiso 1 1 d . . . . .
H38E H 0.184(3) 0.1063(12) 0.6656(16) 0.047(9) Uiso 1 1 d . . . . .
H27A H 0.097(2) 0.2989(11) 0.3137(17) 0.039(9) Uiso 1 1 d . . . . .
H18F H 0.688(2) -0.0352(10) 0.2305(14) 0.024(7) Uiso 1 1 d . . . . .
H18I H 0.597(3) -0.0395(12) 0.1033(17) 0.047(9) Uiso 1 1 d . . . . .
H37F H -0.095(2) 0.0353(10) 0.2837(17) 0.037(8) Uiso 1 1 d . . . . .
H38A H -0.101(3) 0.0724(11) 0.6546(18) 0.051(9) Uiso 1 1 d . . . . .
H37E H -0.052(2) 0.0278(11) 0.3716(17) 0.039(8) Uiso 1 1 d . . . . .
H35 H -0.027(2) 0.0810(9) 0.4665(14) 0.026(7) Uiso 1 1 d . . . . .
H28E H 0.660(2) 0.4143(10) 0.3465(17) 0.039(8) Uiso 1 1 d . . . . .
H216 H 0.712(2) 0.1519(10) 0.4871(15) 0.030(7) Uiso 1 1 d . . . . .
H28G H 0.414(3) 0.4704(11) 0.4041(16) 0.040(9) Uiso 1 1 d . . . . .
H37H H -0.067(2) 0.1366(11) 0.2709(16) 0.035(9) Uiso 1 1 d . . . . .
H18E H 0.578(2) -0.0179(10) 0.2674(16) 0.037(8) Uiso 1 1 d . . . . .
H17F H 0.502(3) 0.1417(10) -0.0158(15) 0.037(8) Uiso 1 1 d . . . . .
H13 H 0.552(2) 0.0612(10) 0.3046(15) 0.031(7) Uiso 1 1 d . . . . .
H28D H 0.687(2) 0.4343(11) 0.4304(16) 0.042(9) Uiso 1 1 d . . . . .
H215 H 0.850(2) 0.1797(9) 0.4151(14) 0.026(7) Uiso 1 1 d . . . . .
H17A H 0.235(2) 0.1332(11) 0.0706(15) 0.038(8) Uiso 1 1 d . . . . .
H37G H -0.036(2) 0.1019(11) 0.2066(18) 0.050(9) Uiso 1 1 d . . . . .
H18A H 0.761(3) 0.0602(13) 0.1692(19) 0.057(11) Uiso 1 1 d . . . . .
H27D H 0.217(3) 0.4218(11) 0.2241(16) 0.042(9) Uiso 1 1 d . . . . .
H28A H 0.551(3) 0.4361(12) 0.5358(18) 0.052(9) Uiso 1 1 d . . . . .
H37A H 0.143(2) 0.0311(11) 0.3245(18) 0.046(9) Uiso 1 1 d . . . . .
H18H H 0.536(2) 0.0050(10) 0.0658(17) 0.037(8) Uiso 1 1 d . . . . .
H18D H 0.686(3) 0.0098(11) 0.2805(18) 0.045(9) Uiso 1 1 d . . . . .
H38D H 0.141(3) 0.0533(13) 0.6290(19) 0.057(10) Uiso 1 1 d . . . . .
H17E H 0.398(3) 0.1650(12) -0.0523(19) 0.058(10) Uiso 1 1 d . . . . .
H18G H 0.481(3) -0.0195(11) 0.1334(16) 0.041(9) Uiso 1 1 d . . . . .
H37D H -0.129(2) 0.0680(10) 0.3524(15) 0.029(8) Uiso 1 1 d . . . . .
H27G H 0.115(3) 0.3367(11) 0.1588(17) 0.052(9) Uiso 1 1 d . . . . .
H17D H 0.393(3) 0.1129(13) -0.0185(19) 0.055(11) Uiso 1 1 d . . . . .
H17G H 0.415(2) 0.2359(10) 0.0298(16) 0.031(7) Uiso 1 1 d . . . . .
H11A H 0.371(3) -0.0315(14) 0.504(2) 0.069(12) Uiso 1 1 d . . . . .
H38G H 0.061(3) 0.1803(11) 0.6618(17) 0.043(9) Uiso 1 1 d . . . . .
H17B H 0.240(3) 0.1864(11) 0.0234(19) 0.052(9) Uiso 1 1 d . . . . .
H11B H 0.320(3) -0.0219(15) 0.434(3) 0.090(15) Uiso 1 1 d . . . . .
H17H H 0.426(3) 0.2323(12) 0.121(2) 0.060(11) Uiso 1 1 d . . . . .
H38F H 0.088(3) 0.0773(11) 0.7078(19) 0.054(10) Uiso 1 1 d . . . . .
H17C H 0.247(2) 0.1828(10) 0.1130(17) 0.038(8) Uiso 1 1 d . . . . .
H21A H 0.912(4) 0.2324(18) 0.313(3) 0.107(17) Uiso 1 1 d . . . . .
H27B H 0.014(3) 0.3412(12) 0.2737(18) 0.055(10) Uiso 1 1 d . . . . .
H38H H -0.019(3) 0.1486(13) 0.705(2) 0.068(11) Uiso 1 1 d . . . . .
H38I H -0.060(2) 0.1738(11) 0.6241(17) 0.039(9) Uiso 1 1 d . . . . .
H11C H 0.265(4) -0.0103(15) 0.501(2) 0.088(15) Uiso 1 1 d . . . . .
H21B H 0.835(3) 0.2530(14) 0.256(2) 0.076(13) Uiso 1 1 d . . . . .
H17I H 0.525(3) 0.2171(13) 0.068(2) 0.074(12) Uiso 1 1 d . . . . .
H21C H 0.864(4) 0.2771(19) 0.322(3) 0.095(17) Uiso 1 1 d . . . . .
H31A H 0.300(4) 0.3555(17) 0.635(2) 0.093(15) Uiso 1 1 d . . . . .
H31B H 0.201(3) 0.3395(14) 0.592(2) 0.086(13) Uiso 1 1 d . . . . .
H27C H 0.084(2) 0.3448(10) 0.3536(16) 0.022(8) Uiso 1 1 d . . . . .
H27I H 0.244(3) 0.3473(14) 0.160(2) 0.075(13) Uiso 1 1 d . . . . .
H31C H 0.236(4) 0.3209(17) 0.672(3) 0.111(18) Uiso 1 1 d . . . . .

loop_
_atom_site_aniso_label
_atom_site_aniso_U_11
_atom_site_aniso_U_22
_atom_site_aniso_U_33
_atom_site_aniso_U_23
_atom_site_aniso_U_13
_atom_site_aniso_U_12
Os 0.01589(5) 0.01312(5) 0.01409(4) -0.00103(4) -0.00181(3) -0.00097(4)
O1 0.0184(8) 0.0181(9) 0.0145(7) -0.0002(6) -0.0015(6) 0.0006(7)
O2 0.0168(8) 0.0151(9) 0.0214(8) 0.0004(7) -0.0009(6) -0.0005(7)
O3 0.0214(8) 0.0152(9) 0.0162(8) -0.0004(6) -0.0019(6) -0.0038(7)
N1 0.0197(10) 0.0151(10) 0.0139(9) -0.0001(8) -0.0027(7) -0.0010(8)
N2 0.0151(10) 0.0135(10) 0.0163(9) 0.0015(7) -0.0002(7) 0.0001(8)
N3 0.0131(9) 0.0138(10) 0.0149(8) -0.0026(8) -0.0022(7) -0.0003(8)
N10 0.0166(10) 0.0125(10) 0.0167(9) -0.0019(8) -0.0006(7) 0.0013(8)
C11 0.0138(11) 0.0156(12) 0.0180(11) -0.0006(9) -0.0002(9) -0.0011(9)
C12 0.0185(12) 0.0163(12) 0.0141(10) -0.0021(9) -0.0008(9) -0.0033(9)
C13 0.0188(12) 0.0178(13) 0.0192(11) 0.0013(9) -0.0024(9) -0.0012(10)
C14 0.0185(12) 0.0164(13) 0.0209(11) -0.0030(9) 0.0005(9) -0.0016(10)
C15 0.0229(12) 0.0239(14) 0.0165(11) -0.0033(10) 0.0030(9) -0.0012(11)
C16 0.0171(12) 0.0217(13) 0.0166(11) 0.0001(9) -0.0003(9) -0.0022(10)
C17 0.0297(14) 0.0309(16) 0.0152(11) 0.0027(10) 0.0000(10) 0.0070(11)
C18 0.0293(14) 0.0194(14) 0.0224(12) -0.0036(10) 0.0043(10) 0.0019(11)
C21 0.0189(11) 0.0116(12) 0.0138(10) -0.0027(8) 0.0004(8) 0.0000(9)
C22 0.0175(11) 0.0190(13) 0.0148(10) 0.0016(9) 0.0005(9) 0.0003(9)
C23 0.0182(12) 0.0184(13) 0.0183(11) -0.0002(9) -0.0017(9) 0.0000(10)
C24 0.0232(13) 0.0183(13) 0.0212(12) -0.0013(10) -0.0004(10) -0.0017(10)
C25 0.0253(14) 0.0227(14) 0.0229(12) -0.0024(11) 0.0019(10) 0.0026(11)
C26 0.0158(11) 0.0191(13) 0.0182(11) -0.0017(9) 0.0012(9) 0.0019(9)
C27 0.0173(12) 0.0209(14) 0.0355(14) 0.0006(11) -0.0017(10) 0.0031(10)
C28 0.0321(14) 0.0147(13) 0.0317(13) -0.0028(11) -0.0068(11) -0.0056(11)
C31 0.0168(11) 0.0133(12) 0.0195(11) 0.0014(9) -0.0038(9) 0.0008(9)
C32 0.0149(11) 0.0138(12) 0.0189(11) -0.0004(9) -0.0017(9) -0.0003(9)
C33 0.0216(12) 0.0187(13) 0.0180(11) -0.0006(10) -0.0037(9) -0.0003(10)
C34 0.0193(12) 0.0207(14) 0.0232(12) 0.0053(10) 0.0010(9) -0.0001(10)
C35 0.0189(12) 0.0175(14) 0.0304(13) 0.0050(10) -0.0043(10) -0.0053(10)
C36 0.0198(12) 0.0135(12) 0.0232(12) 0.0019(9) -0.0073(9) -0.0015(9)
C37 0.0248(13) 0.0196(14) 0.0263(12) 0.0005(10) -0.0111(10) -0.0058(11)
C38 0.0255(13) 0.0282(15) 0.0262(13) 0.0046(11) 0.0036(10) -0.0076(11)
C111 0.0146(11) 0.0172(12) 0.0176(10) -0.0010(9) -0.0026(9) 0.0017(9)
C112 0.0156(11) 0.0159(12) 0.0171(11) 0.0017(9) -0.0014(9) 0.0015(9)
C113 0.0201(12) 0.0174(13) 0.0170(11) -0.0012(9) -0.0030(9) 0.0009(10)
C114 0.0191(12) 0.0172(13) 0.0261(12) 0.0020(10) -0.0021(10) -0.0003(10)
C115 0.0261(13) 0.0256(15) 0.0178(12) 0.0064(10) -0.0022(10) -0.0017(11)
C116 0.0222(13) 0.0247(14) 0.0164(11) 0.0015(10) -0.0044(9) -0.0018(10)
C117 0.0337(17) 0.0226(16) 0.0347(16) 0.0042(13) -0.0029(13) -0.0075(13)
C171 0.0317(16) 0.042(2) 0.0244(14) -0.0035(13) -0.0098(12) 0.0070(14)
C172 0.062(2) 0.058(3) 0.0162(13) 0.0026(14) 0.0028(14) 0.028(2)
C173 0.0415(19) 0.0353(18) 0.0326(16) 0.0157(14) 0.0056(14) 0.0028(14)
C181 0.0354(17) 0.0278(18) 0.052(2) 0.0029(15) 0.0174(15) 0.0103(14)
C182 0.0370(17) 0.0243(16) 0.0307(15) -0.0023(12) -0.0005(13) 0.0109(13)
C183 0.052(2) 0.0273(18) 0.0297(15) -0.0085(13) -0.0045(14) 0.0018(15)
C211 0.0152(11) 0.0165(12) 0.0189(10) -0.0038(10) -0.0011(8) -0.0023(10)
C212 0.0133(11) 0.0150(12) 0.0180(11) -0.0032(9) -0.0009(8) -0.0007(9)
C213 0.0215(12) 0.0178(13) 0.0223(12) -0.0011(10) 0.0021(10) -0.0015(10)
C214 0.0174(12) 0.0240(14) 0.0277(13) -0.0062(11) 0.0031(10) -0.0021(10)
C215 0.0164(12) 0.0294(15) 0.0312(13) -0.0047(12) 0.0000(10) 0.0048(11)
C216 0.0200(12) 0.0194(13) 0.0259(13) -0.0002(11) -0.0025(10) 0.0036(10)
C217 0.0231(15) 0.041(2) 0.0407(18) -0.0002(15) 0.0112(13) -0.0039(14)
C271 0.0235(16) 0.047(2) 0.069(3) 0.012(2) 0.0084(16) 0.0035(15)
C272 0.0265(16) 0.0239(16) 0.0514(19) -0.0009(14) -0.0103(14) 0.0082(13)
C273 0.0353(17) 0.0348(19) 0.0334(15) -0.0040(13) -0.0180(13) 0.0084(14)
C281 0.052(2) 0.0304(19) 0.0369(16) -0.0162(15) -0.0024(14) -0.0058(16)
C282 0.0301(15) 0.0206(15) 0.0415(16) 0.0052(13) -0.0088(12) -0.0070(13)
C283 0.041(2) 0.0194(17) 0.068(2) -0.0054(16) -0.0165(18) -0.0032(14)
C311 0.0184(12) 0.0152(12) 0.0126(10) -0.0004(9) 0.0006(9) -0.0007(9)
C312 0.0201(12) 0.0146(12) 0.0117(10) -0.0018(9) -0.0009(8) -0.0038(9)
C313 0.0165(12) 0.0227(14) 0.0229(12) -0.0034(10) -0.0015(9) 0.0001(10)
C314 0.0230(13) 0.0232(14) 0.0248(12) -0.0094(10) -0.0018(10) 0.0015(10)
C315 0.0268(14) 0.0216(14) 0.0219(12) -0.0080(10) -0.0059(10) -0.0045(11)
C316 0.0186(12) 0.0213(13) 0.0191(11) -0.0003(10) -0.0049(9) -0.0022(10)
C317 0.0339(18) 0.037(2) 0.053(2) -0.0253(17) -0.0100(16) 0.0097(15)
C371 0.0388(17) 0.0239(16) 0.0333(15) -0.0076(13) -0.0113(13) -0.0035(13)
C372 0.0369(18) 0.0308(17) 0.0357(16) 0.0006(14) -0.0129(14) -0.0131(14)
C373 0.0348(17) 0.0280(17) 0.0292(14) 0.0047(12) -0.0170(12) -0.0058(14)
C381 0.0304(16) 0.0374(19) 0.0354(16) 0.0080(14) 0.0083(13) -0.0079(13)
C382 0.0399(17) 0.051(2) 0.0330(16) 0.0175(15) -0.0037(13) -0.0097(16)
C383 0.056(2) 0.040(2) 0.0417(19) -0.0040(16) 0.0256(17) -0.0141(18)

loop_
_atom_type_symbol
_atom_type_description
_atom_type_scat_dispersion_real
_atom_type_scat_dispersion_imag
_atom_type_scat_source
C C 0.0033 0.0016 'International Tables Vol C Tables 4.2.6.8 and 6.1.1.4'
H H 0.0000 0.0000 'International Tables Vol C Tables 4.2.6.8 and 6.1.1.4'
N N 0.0061 0.0033 'International Tables Vol C Tables 4.2.6.8 and 6.1.1.4'
O O 0.0106 0.0060 'International Tables Vol C Tables 4.2.6.8 and 6.1.1.4'
Os Os -1.2165 7.6030 'International Tables Vol C Tables 4.2.6.8 and 6.1.1.4'

loop_
_geom_angle_atom_site_label_1
_geom_angle_atom_site_label_2
_geom_angle_atom_site_label_3
_geom_angle
_geom_angle_site_symmetry_1
_geom_angle_site_symmetry_3
_geom_angle_publ_flag
N2 Os O1 97.76(7) . . ?
N2 Os N3 94.59(7) . . ?
O1 Os N3 167.41(7) . . ?
N2 Os N1 96.36(8) . . ?
O1 Os N1 79.07(7) . . ?
N3 Os N1 97.20(7) . . ?
N2 Os O2 79.26(7) . . ?
O1 Os O2 88.12(6) . . ?
N3 Os O2 96.58(7) . . ?
N1 Os O2 165.83(7) . . ?
N2 Os O3 170.82(7) . . ?
O1 Os O3 90.13(6) . . ?
N3 Os O3 77.78(7) . . ?
N1 Os O3 89.72(7) . . ?
O2 Os O3 96.39(6) . . ?
N2 Os N10 59.30(6) . . ?
O1 Os N10 127.30(5) . . ?
N3 Os N10 58.20(6) . . ?
N1 Os N10 59.95(6) . . ?
O2 Os N10 126.24(5) . . ?
O3 Os N10 119.01(5) . . ?
C11 O1 Os 116.69(13) . . ?
C21 O2 Os 115.02(13) . . ?
C31 O3 Os 116.44(13) . . ?
C12 N1 C112 121.92(19) . . ?
C12 N1 Os 115.27(14) . . ?
C112 N1 Os 120.13(14) . . ?
C22 N2 C212 119.89(19) . . ?
C22 N2 Os 116.10(14) . . ?
C212 N2 Os 123.97(15) . . ?
C32 N3 C312 120.24(18) . . ?
C32 N3 Os 117.55(14) . . ?
C312 N3 Os 122.20(14) . . ?
C111 N10 C211 120.80(18) . . ?
C111 N10 C311 120.11(18) . . ?
C211 N10 C311 116.35(18) . . ?
C111 N10 Os 83.26(12) . . ?
C211 N10 Os 85.15(12) . . ?
C311 N10 Os 85.07(11) . . ?
O1 C11 C16 122.6(2) . . ?
O1 C11 C12 116.11(19) . . ?
C16 C11 C12 121.3(2) . . ?
N1 C12 C13 127.4(2) . . ?
N1 C12 C11 112.5(2) . . ?
C13 C12 C11 120.1(2) . . ?
C14 C13 C12 119.8(2) . . ?
C14 C13 H13 120.6(16) . . ?
C12 C13 H13 119.6(16) . . ?
C13 C14 C15 118.7(2) . . ?
C13 C14 C18 122.6(2) . . ?
C15 C14 C18 118.7(2) . . ?
C16 C15 C14 123.8(2) . . ?
C16 C15 H15 119.6(15) . . ?
C14 C15 H15 116.5(14) . . ?
C15 C16 C11 116.2(2) . . ?
C15 C16 C17 123.8(2) . . ?
C11 C16 C17 120.0(2) . . ?
C172 C17 C173 108.7(3) . . ?
C172 C17 C16 111.1(2) . . ?
C173 C17 C16 110.3(2) . . ?
C172 C17 C171 108.1(2) . . ?
C173 C17 C171 109.6(2) . . ?
C16 C17 C171 109.0(2) . . ?
C181 C18 C182 108.6(2) . . ?
C181 C18 C183 109.8(2) . . ?
C182 C18 C183 107.3(2) . . ?
C181 C18 C14 109.0(2) . . ?
C182 C18 C14 112.2(2) . . ?
C183 C18 C14 110.0(2) . . ?
O2 C21 C26 123.72(19) . . ?
O2 C21 C22 116.23(19) . . ?
C26 C21 C22 120.0(2) . . ?
N2 C22 C23 126.6(2) . . ?
N2 C22 C21 112.5(2) . . ?
C23 C22 C21 120.9(2) . . ?
C24 C23 C22 120.1(2) . . ?
C24 C23 H23 123.3(16) . . ?
C22 C23 H23 116.6(16) . . ?
C23 C24 C25 118.3(2) . . ?
C23 C24 C28 119.5(2) . . ?
C25 C24 C28 122.1(2) . . ?
C26 C25 C24 123.7(2) . . ?
C26 C25 H25 116.2(18) . . ?
C24 C25 H25 120.0(18) . . ?
C25 C26 C21 116.5(2) . . ?
C25 C26 C27 122.6(2) . . ?
C21 C26 C27 120.9(2) . . ?
C271 C27 C272 108.4(2) . . ?
C271 C27 C26 110.1(2) . . ?
C272 C27 C26 112.0(2) . . ?
C271 C27 C273 109.9(3) . . ?
C272 C27 C273 107.8(2) . . ?
C26 C27 C273 108.6(2) . . ?
C283 C28 C24 112.5(2) . . ?
C283 C28 C282 107.5(2) . . ?
C24 C28 C282 110.5(2) . . ?
C283 C28 C281 109.8(3) . . ?
C24 C28 C281 107.8(2) . . ?
C282 C28 C281 108.7(2) . . ?
O3 C31 C36 124.7(2) . . ?
O3 C31 C32 115.56(19) . . ?
C36 C31 C32 119.6(2) . . ?
N3 C32 C33 126.0(2) . . ?
N3 C32 C31 112.23(19) . . ?
C33 C32 C31 121.6(2) . . ?
C34 C33 C32 119.8(2) . . ?
C34 C33 H33 120.3(15) . . ?
C32 C33 H33 119.9(15) . . ?
C33 C34 C35 117.9(2) . . ?
C33 C34 C38 119.0(2) . . ?
C35 C34 C38 123.0(2) . . ?
C36 C35 C34 124.6(2) . . ?
C36 C35 H35 119.1(16) . . ?
C34 C35 H35 116.4(16) . . ?
C35 C36 C31 116.4(2) . . ?
C35 C36 C37 122.9(2) . . ?
C31 C36 C37 120.5(2) . . ?
C372 C37 C371 108.4(2) . . ?
C372 C37 C373 108.1(2) . . ?
C371 C37 C373 109.2(2) . . ?
C372 C37 C36 112.1(2) . . ?
C371 C37 C36 108.84(19) . . ?
C373 C37 C36 110.2(2) . . ?
C383 C38 C381 109.1(2) . . ?
C383 C38 C34 110.0(2) . . ?
C381 C38 C34 112.5(2) . . ?
C383 C38 C382 109.1(3) . . ?
C381 C38 C382 107.6(2) . . ?
C34 C38 C382 108.3(2) . . ?
C116 C111 C112 118.4(2) . . ?
C116 C111 N10 119.5(2) . . ?
C112 C111 N10 122.1(2) . . ?
C113 C112 C111 119.3(2) . . ?
C113 C112 N1 120.5(2) . . ?
C111 C112 N1 119.3(2) . . ?
C114 C113 C112 122.2(2) . . ?
C114 C113 H113 118.9(15) . . ?
C112 C113 H113 118.7(15) . . ?
C113 C114 C115 117.9(2) . . ?
C113 C114 C117 121.3(2) . . ?
C115 C114 C117 120.8(2) . . ?
C116 C115 C114 121.0(2) . . ?
C116 C115 H115 118.8(17) . . ?
C114 C115 H115 120.1(17) . . ?
C115 C116 C111 121.1(2) . . ?
C115 C116 H116 120.3(16) . . ?
C111 C116 H116 118.6(16) . . ?
C114 C117 H11A 111(2) . . ?
C114 C117 H11B 114(3) . . ?
H11A C117 H11B 102(3) . . ?
C114 C117 H11C 111(3) . . ?
H11A C117 H11C 106(3) . . ?
H11B C117 H11C 113(4) . . ?
C17 C171 H17A 111.9(15) . . ?
C17 C171 H17B 109.6(18) . . ?
H17A C171 H17B 110(2) . . ?
C17 C171 H17C 113.0(19) . . ?
H17A C171 H17C 105(2) . . ?
H17B C171 H17C 107(3) . . ?
C17 C172 H17F 113.2(17) . . ?
C17 C172 H17E 110.1(19) . . ?
H17F C172 H17E 105(2) . . ?
C17 C172 H17D 113(2) . . ?
H17F C172 H17D 108(3) . . ?
H17E C172 H17D 108(3) . . ?
C17 C173 H17G 110.5(16) . . ?
C17 C173 H17H 113(2) . . ?
H17G C173 H17H 108(3) . . ?
C17 C173 H17I 113(2) . . ?
H17G C173 H17I 103(3) . . ?
H17H C173 H17I 109(3) . . ?
C18 C181 H18C 109.4(17) . . ?
C18 C181 H18B 107.5(17) . . ?
H18C C181 H18B 105(2) . . ?
C18 C181 H18A 112(2) . . ?
H18C C181 H18A 112(3) . . ?
H18B C181 H18A 111(3) . . ?
C18 C182 H18F 110.5(15) . . ?
C18 C182 H18E 109.6(16) . . ?
H18F C182 H18E 109(2) . . ?
C18 C182 H18D 112.7(19) . . ?
H18F C182 H18D 108(2) . . ?
H18E C182 H18D 107(2) . . ?
C18 C183 H18I 109.4(18) . . ?
C18 C183 H18H 110.2(17) . . ?
H18I C183 H18H 107(2) . . ?
C18 C183 H18G 110.8(17) . . ?
H18I C183 H18G 113(3) . . ?
H18H C183 H18G 106(2) . . ?
C216 C211 C212 118.7(2) . . ?
C216 C211 N10 120.8(2) . . ?
C212 C211 N10 120.48(19) . . ?
C213 C212 C211 119.9(2) . . ?
C213 C212 N2 120.3(2) . . ?
C211 C212 N2 119.57(19) . . ?
C214 C213 C212 121.1(2) . . ?
C214 C213 H213 120.5(14) . . ?
C212 C213 H213 118.4(14) . . ?
C215 C214 C213 118.6(2) . . ?
C215 C214 C217 121.2(2) . . ?
C213 C214 C217 120.2(3) . . ?
C216 C215 C214 120.9(2) . . ?
C216 C215 H215 118.8(16) . . ?
C214 C215 H215 120.2(16) . . ?
C215 C216 C211 120.7(2) . . ?
C215 C216 H216 118.7(16) . . ?
C211 C216 H216 120.6(16) . . ?
C214 C217 H21A 113(3) . . ?
C214 C217 H21B 115(2) . . ?
H21A C217 H21B 109(4) . . ?
C214 C217 H21C 109(3) . . ?
H21A C217 H21C 110(4) . . ?
H21B C217 H21C 101(4) . . ?
C27 C271 H27A 108.6(18) . . ?
C27 C271 H27B 106.6(18) . . ?
H27A C271 H27B 114(3) . . ?
C27 C271 H27C 110.3(18) . . ?
H27A C271 H27C 105(3) . . ?
H27B C271 H27C 113(3) . . ?
C27 C272 H27F 110.2(19) . . ?
C27 C272 H27E 111.5(17) . . ?
H27F C272 H27E 104(2) . . ?
C27 C272 H27D 110.7(18) . . ?
H27F C272 H27D 109(3) . . ?
H27E C272 H27D 111(2) . . ?
C27 C273 H27H 113.1(12) . . ?
C27 C273 H27G 105.3(19) . . ?
H27H C273 H27G 108(2) . . ?
C27 C273 H27I 106(2) . . ?
H27H C273 H27I 114(3) . . ?
H27G C273 H27I 112(3) . . ?
C28 C281 H28C 111.6(16) . . ?
C28 C281 H28B 110.8(17) . . ?
H28C C281 H28B 111(2) . . ?
C28 C281 H28A 112.5(18) . . ?
H28C C281 H28A 108(2) . . ?
H28B C281 H28A 103(2) . . ?
C28 C282 H28F 113.1(16) . . ?
C28 C282 H28E 112.8(16) . . ?
H28F C282 H28E 108(2) . . ?
C28 C282 H28D 111.6(18) . . ?
H28F C282 H28D 106(2) . . ?
H28E C282 H28D 106(2) . . ?
C28 C283 H28I 113(2) . . ?
C28 C283 H28H 111.3(17) . . ?
H28I C283 H28H 104(3) . . ?
C28 C283 H28G 112.0(19) . . ?
H28I C283 H28G 112(3) . . ?
H28H C283 H28G 104(2) . . ?
C316 C311 C312 118.3(2) . . ?
C316 C311 N10 121.3(2) . . ?
C312 C311 N10 120.35(19) . . ?
C313 C312 C311 120.8(2) . . ?
C313 C312 N3 120.1(2) . . ?
C311 C312 N3 118.6(2) . . ?
C312 C313 C314 121.2(2) . . ?
C312 C313 H313 120.0(16) . . ?
C314 C313 H313 118.8(16) . . ?
C313 C314 C315 117.6(2) . . ?
C313 C314 C317 120.5(2) . . ?
C315 C314 C317 121.9(2) . . ?
C316 C315 C314 121.7(2) . . ?
C316 C315 H315 117.7(16) . . ?
C314 C315 H315 120.6(16) . . ?
C315 C316 C311 120.4(2) . . ?
C315 C316 H316 120.7(14) . . ?
C311 C316 H316 118.9(14) . . ?
C314 C317 H31A 114(3) . . ?
C314 C317 H31B 113(2) . . ?
H31A C317 H31B 105(4) . . ?
C314 C317 H31C 112(3) . . ?
H31A C317 H31C 104(4) . . ?
H31B C317 H31C 107(4) . . ?
C37 C371 H37C 109.9(16) . . ?
C37 C371 H37B 112.8(18) . . ?
H37C C371 H37B 105(2) . . ?
C37 C371 H37A 111.9(19) . . ?
H37C C371 H37A 107(2) . . ?
H37B C371 H37A 110(3) . . ?
C37 C372 H37F 109.6(16) . . ?
C37 C372 H37E 113.0(17) . . ?
H37F C372 H37E 110(2) . . ?
C37 C372 H37D 111.9(18) . . ?
H37F C372 H37D 109(2) . . ?
H37E C372 H37D 103(2) . . ?
C37 C373 H37I 112.2(17) . . ?
C37 C373 H37H 108.1(18) . . ?
H37I C373 H37H 105(3) . . ?
C37 C373 H37G 110.3(18) . . ?
H37I C373 H37G 111(2) . . ?
H37H C373 H37G 110(2) . . ?
C38 C381 H38C 113.0(15) . . ?
C38 C381 H38B 109.8(16) . . ?
H38C C381 H38B 106(2) . . ?
C38 C381 H38A 112.0(19) . . ?
H38C C381 H38A 107(2) . . ?
H38B C381 H38A 109(2) . . ?
C38 C382 H38E 109.9(18) . . ?
C38 C382 H38D 111.3(18) . . ?
H38E C382 H38D 110(3) . . ?
C38 C382 H38F 106.4(19) . . ?
H38E C382 H38F 110(2) . . ?
H38D C382 H38F 110(3) . . ?
C38 C383 H38G 115.0(18) . . ?
C38 C383 H38H 108(2) . . ?
H38G C383 H38H 103(3) . . ?
C38 C383 H38I 108.9(18) . . ?
H38G C383 H38I 108(3) . . ?
H38H C383 H38I 114(3) . . ?

loop_
_geom_bond_atom_site_label_1
_geom_bond_atom_site_label_2
_geom_bond_distance
_geom_bond_site_symmetry_2
_geom_bond_publ_flag
Os N2 1.9671(18) . ?
Os O1 1.9707(15) . ?
Os N3 1.9796(17) . ?
Os N1 2.0046(19) . ?
Os O2 2.0063(15) . ?
Os O3 2.0156(15) . ?
Os N10 3.2899(18) . ?
O1 C11 1.325(3) . ?
O2 C21 1.328(3) . ?
O3 C31 1.326(3) . ?
N1 C12 1.381(3) . ?
N1 C112 1.427(3) . ?
N2 C22 1.380(3) . ?
N2 C212 1.429(3) . ?
N3 C32 1.376(3) . ?
N3 C312 1.426(3) . ?
N10 C111 1.413(3) . ?
N10 C211 1.422(3) . ?
N10 C311 1.427(3) . ?
C11 C16 1.408(3) . ?
C11 C12 1.417(3) . ?
C12 C13 1.402(3) . ?
C13 C14 1.376(3) . ?
C13 H13 0.93(3) . ?
C14 C15 1.421(3) . ?
C14 C18 1.533(3) . ?
C15 C16 1.384(3) . ?
C15 H15 0.94(2) . ?
C16 C17 1.537(3) . ?
C17 C172 1.524(4) . ?
C17 C173 1.533(4) . ?
C17 C171 1.539(4) . ?
C18 C181 1.530(4) . ?
C18 C182 1.531(4) . ?
C18 C183 1.532(4) . ?
C21 C26 1.417(3) . ?
C21 C22 1.417(3) . ?
C22 C23 1.394(3) . ?
C23 C24 1.384(3) . ?
C23 H23 0.91(2) . ?
C24 C25 1.413(3) . ?
C24 C28 1.530(3) . ?
C25 C26 1.398(3) . ?
C25 H25 0.87(3) . ?
C26 C27 1.534(3) . ?
C27 C271 1.523(4) . ?
C27 C272 1.530(4) . ?
C27 C273 1.538(4) . ?
C28 C283 1.517(4) . ?
C28 C282 1.535(4) . ?
C28 C281 1.542(4) . ?
C31 C36 1.413(3) . ?
C31 C32 1.414(3) . ?
C32 C33 1.394(3) . ?
C33 C34 1.373(3) . ?
C33 H33 0.93(2) . ?
C34 C35 1.415(3) . ?
C34 C38 1.535(3) . ?
C35 C36 1.386(3) . ?
C35 H35 0.91(3) . ?
C36 C37 1.535(3) . ?
C37 C372 1.527(4) . ?
C37 C371 1.530(4) . ?
C37 C373 1.532(4) . ?
C38 C383 1.522(4) . ?
C38 C381 1.531(4) . ?
C38 C382 1.540(4) . ?
C111 C116 1.393(3) . ?
C111 C112 1.410(3) . ?
C112 C113 1.392(3) . ?
C113 C114 1.387(3) . ?
C113 H113 0.89(2) . ?
C114 C115 1.391(3) . ?
C114 C117 1.507(4) . ?
C115 C116 1.385(3) . ?
C115 H115 0.88(3) . ?
C116 H116 0.93(2) . ?
C117 H11A 0.92(4) . ?
C117 H11B 0.82(4) . ?
C117 H11C 0.85(4) . ?
C171 H17A 1.06(3) . ?
C171 H17B 1.01(3) . ?
C171 H17C 0.92(3) . ?
C172 H17F 0.96(3) . ?
C172 H17E 0.98(3) . ?
C172 H17D 0.97(3) . ?
C173 H17G 0.98(3) . ?
C173 H17H 0.98(3) . ?
C173 H17I 1.00(4) . ?
C181 H18C 1.00(3) . ?
C181 H18B 0.95(3) . ?
C181 H18A 0.96(3) . ?
C182 H18F 0.97(3) . ?
C182 H18E 0.98(3) . ?
C182 H18D 0.93(3) . ?
C183 H18I 0.99(3) . ?
C183 H18H 0.96(3) . ?
C183 H18G 0.97(3) . ?
C211 C216 1.389(3) . ?
C211 C212 1.405(3) . ?
C212 C213 1.391(3) . ?
C213 C214 1.388(3) . ?
C213 H213 0.92(2) . ?
C214 C215 1.388(4) . ?
C214 C217 1.514(4) . ?
C215 C216 1.385(3) . ?
C215 H215 0.94(3) . ?
C216 H216 0.93(3) . ?
C217 H21A 0.86(5) . ?
C217 H21B 0.92(4) . ?
C217 H21C 0.84(5) . ?
C271 H27A 0.98(3) . ?
C271 H27B 1.03(3) . ?
C271 H27C 0.88(3) . ?
C272 H27F 0.92(3) . ?
C272 H27E 1.00(3) . ?
C272 H27D 0.97(3) . ?
C273 H27H 1.04(2) . ?
C273 H27G 0.97(3) . ?
C273 H27I 0.97(4) . ?
C281 H28C 0.96(3) . ?
C281 H28B 1.03(3) . ?
C281 H28A 0.97(3) . ?
C282 H28F 0.96(3) . ?
C282 H28E 1.03(3) . ?
C282 H28D 0.96(3) . ?
C283 H28I 0.96(3) . ?
C283 H28H 0.96(3) . ?
C283 H28G 0.92(3) . ?
C311 C316 1.387(3) . ?
C311 C312 1.398(3) . ?
C312 C313 1.383(3) . ?
C313 C314 1.389(3) . ?
C313 H313 0.92(2) . ?
C314 C315 1.391(3) . ?
C314 C317 1.503(4) . ?
C315 C316 1.384(4) . ?
C315 H315 0.91(3) . ?
C316 H316 0.95(2) . ?
C317 H31A 0.88(5) . ?
C317 H31B 0.95(4) . ?
C317 H31C 0.93(5) . ?
C371 H37C 1.01(3) . ?
C371 H37B 0.98(3) . ?
C371 H37A 0.92(3) . ?
C372 H37F 0.99(3) . ?
C372 H37E 0.96(3) . ?
C372 H37D 0.94(3) . ?
C373 H37I 0.95(3) . ?
C373 H37H 0.91(3) . ?
C373 H37G 0.98(3) . ?
C381 H38C 1.05(3) . ?
C381 H38B 1.03(3) . ?
C381 H38A 0.95(3) . ?
C382 H38E 1.00(3) . ?
C382 H38D 1.06(3) . ?
C382 H38F 0.99(3) . ?
C383 H38G 1.00(3) . ?
C383 H38H 0.97(4) . ?
C383 H38I 0.97(3) . ?
